data_1576391
loop_
_publ_author_name
'Tacconi, Leonardo'
'Bisht, Shubham'
'Cini, Alberto'
'Perfetti, Mauro'
'Orlando, Tomas'
'Fittipaldi, Maria'
'Shatruk, Michael'
'Sessoli, Roberta'

_publ_section_title
;
 Sensitive Detection of Spin-Electric Coupling in a Cr3 Antiferromagnetic
 Triangle
;
_journal_name_full 'Chemical Science'
_journal_paper_doi 10.1039/D5SC08012F
_journal_year 2025
_chemical_formula_moiety 'C50 H52 Cr3 F3 N7 O15, 7(N O3), C H4 O, 4[CH4O], 9[CH4O]'
_chemical_formula_sum 'C64 H108 Cr3 F3 N14 O50'
_chemical_formula_weight 2086.64
_chemical_properties_physical Moisture-sensitive,Hygroscopic
_space_group_crystal_system monoclinic
_space_group_IT_number 9
_space_group_name_Hall 'C -2yc'
_space_group_name_H-M_alt 'C 1 c 1'
_atom_sites_solution_hydrogens geom
_atom_sites_solution_primary dual
_audit_creation_date 2025-10-05
_audit_creation_method
;
Olex2 1.5
(compiled 2025.07.13 svn.rb7424aed for OlexSys, GUI svn.r7314)
;
_audit_update_record
;
2025-10-06 deposited with the CCDC.	2025-12-04 downloaded from the CCDC.
;
_cell_angle_alpha 90
_cell_angle_beta 95.1530(10)
_cell_angle_gamma 90
_cell_formula_units_Z 4
_cell_length_a 13.08180(10)
_cell_length_b 26.5227(2)
_cell_length_c 28.5781(2)
_cell_measurement_reflns_used 93047
_cell_measurement_temperature 200.0(4)
_cell_measurement_theta_max 75.4260
_cell_measurement_theta_min 3.6700
_cell_volume 9875.52(13)
_computing_cell_refinement 'CrysAlisPro 1.171.44.104a (Rigaku OD, 2025)'
_computing_data_collection 'CrysAlisPro system (CCD 42.100a 64-bit (release 16-08-2023))'
_computing_data_reduction 'CrysAlisPro 1.171.44.104a (Rigaku OD, 2025)'
_computing_molecular_graphics 'Olex2 1.5 (Dolomanov et al., 2009)'
_computing_publication_material 'Olex2 1.5 (Dolomanov et al., 2009)'
_computing_structure_refinement 'SHELXL 2019/3 (Sheldrick, 2015)'
_computing_structure_solution 'SHELXT 2018/2 (Sheldrick, 2018)'
_diffrn_ambient_environment N~2~
_diffrn_ambient_temperature 200.0(4)
_diffrn_detector 'Hybrid Pixel Array Detector'
_diffrn_detector_area_resol_mean 10.0000
_diffrn_detector_type HyPix
_diffrn_measured_fraction_theta_full 1.000
_diffrn_measured_fraction_theta_max 0.978
_diffrn_measurement_details
;
List of Runs (angles in degrees, time in seconds):

  # Type    Start    End  Width  t~exp~   \w     \q     \k     \f   Frames
#--------------------------------------------------------------------------
  1  \w    -38.00  25.00   0.50    0.65    --  -47.47  52.00  87.00  126
  2  \w   -119.00 -34.00   0.50    0.65    --  -47.47 -52.00 -58.00  170
  3  \w     34.00 119.00   0.50    0.65    --   47.47  52.00  87.00  170
  4  \w    -24.00  61.00   0.50    0.65    --   47.47 -52.00 -58.00  170
  5  \w   -163.00 -78.00   0.50    2.52    --  -91.75 -52.00 -58.00  170
  6  \w     33.00  80.00   0.50    2.52    --  105.59 -52.00 -58.00   94
  7  \w     92.00 178.00   0.50    2.52    --  105.59  52.00  87.00  172
  8  \w    -45.00  25.00   0.50    0.65    --  -47.47  57.00 -30.00  140
  9  \w      1.00  28.00   0.50    0.65    --  -47.47  19.00-150.00   54
 10  \w    -19.00  26.00   0.50    0.65    --  -47.47  37.00-120.00   90
 11  \w   -119.00 -35.00   0.50    0.65    --  -47.47 -46.00-165.50  168
 12  \w    -27.00  41.00   0.50    0.65    --   47.47 -19.00 -60.00  136
 13  \w     34.00  93.00   0.50    0.65    --   47.47-125.00-180.00  118
 14  \w     82.00 119.00   0.50    0.65    --   47.47  57.00 -90.00   74
 15  \w   -164.00 -20.00   0.50    2.52    --  -91.75   0.00 -90.00  288
 16  \w   -163.00 -77.00   0.50    2.52    --  -91.75 -56.00-132.77  172
 17  \w   -163.00 -77.00   0.50    2.52    --  -91.75 -56.00-107.63  172
 18  \w    -52.00 -19.00   0.50    2.52    --  -91.75  61.00   0.00   66
 19  \w   -163.00 -77.00   0.50    2.52    --  -91.75 -54.00 167.54  172
 20  \w    -85.00 -22.00   0.50    2.52    --  -91.75 125.00  60.00  126
 21  \w   -163.00 -78.00   0.50    2.52    --  -91.75 -49.00 172.37  170
 22  \w   -163.00 -77.00   0.50    2.52    --  -91.75 -54.00-172.51  172
 23  \w   -163.00 -78.00   0.50    2.52    --  -91.75 -51.00 148.58  170
 24  \w   -163.00 -78.00   0.50    2.52    --  -91.75 -49.00-160.32  170
 25  \w    -85.00 -22.00   0.50    2.52    --  -91.75 125.00 150.00  126
 26  \w   -163.00 -82.00   0.50    2.52    --  -91.75 -57.00 150.91  162
 27  \w   -164.00 -20.00   0.50    2.52    --  -91.75   0.00 120.00  288
 28  \w   -163.00 -77.00   0.50    2.52    --  -91.75 -56.00-154.88  172
 29  \w   -161.00 -87.00   0.50    2.52    --  -91.75-125.00-180.00  148
 30  \w   -163.00 -77.00   0.50    2.52    --  -91.75 -56.00 163.78  172
 31  \w   -164.00 -20.00   0.50    2.52    --  -91.75   0.00 -60.00  288
 32  \w   -163.00 -78.00   0.50    2.52    --  -91.75 -52.00-171.63  170
 33  \w     33.00 105.00   0.50    2.52    --  105.59 -94.00 -30.00  144
 34  \w     33.00 105.00   0.50    2.52    --  105.59 -94.00 -60.00  144
 35  \w     34.00  71.00   0.50    2.52    --  105.59 -45.00 -30.00   74
 36  \w     34.00  71.00   0.50    2.52    --  105.59 -45.00 150.00   74
 37  \w     95.00 175.00   0.50    2.52    --  105.59 125.00-180.00  160
 38  \w     34.00  71.00   0.50    2.52    --  105.59 -45.00 120.00   74
 39  \w     33.00  94.00   0.50    2.52    --  105.59 -61.00  90.00  122
 40  \w     93.00 177.00   0.50    2.52    --  105.59  45.00-120.00  168
 41  \w     34.00  71.00   0.50    2.52    --  105.59 -45.00-180.00   74
 42  \w     36.00 111.00   0.50    2.52    --  105.59-125.00  90.00  150
 43  \w     34.00  71.00   0.50    2.52    --  105.59 -45.00  90.00   74
 44  \w     34.00  93.00   0.50    0.65    --   47.47-125.00 -90.00  118
 45  \w     33.00 119.00   0.50    0.65    --   47.47  54.00 159.93  172
 46  \w     33.00 119.00   0.50    0.65    --   47.47  54.00  32.96  172
 47  \w     34.00 119.00   0.50    0.65    --   47.47  52.00-133.84  170
 48  \w     33.00 119.00   0.50    0.65    --   47.47  54.00 -10.10  172
 49  \w     33.00 119.00   0.50    0.65    --   47.47  55.00-174.26  172
 50  \w     33.00 119.00   0.50    0.65    --   47.47  54.00 -51.82  172
 51  \w     33.00 119.00   0.50    0.65    --   47.47  55.00 106.91  172
 52  \w     34.00 119.00   0.50    0.65    --   47.47  53.00-100.94  170
 53  \w     33.00 119.00   0.50    0.65    --   47.47  54.00  55.40  172
 54  \w   -163.00-114.00   0.50    2.52    --  -91.75 -55.00  78.09   98
 55  \w   -163.00 -77.00   0.50    2.52    --  -91.75 -54.00 104.40  172
 56  \w   -163.00 -77.00   0.50    2.52    --  -91.75 -54.00 -18.07  172
 57  \w   -163.00 -78.00   0.50    2.52    --  -91.75 -53.00  46.87  170
 58  \w   -163.00 -77.00   0.50    2.52    --  -91.75 -55.00  33.18  172
 59  \w   -163.00 -77.00   0.50    2.52    --  -91.75 -56.00 -92.47  172
 60  \w   -163.00 -77.00   0.50    2.52    --  -91.75 -56.00  91.74  172
 61  \w   -163.00 -77.00   0.50    2.52    --  -91.75 -56.00 -35.64  172
 62  \w   -163.00 -77.00   0.50    2.52    --  -91.75 -54.00 125.84  172
 63  \w   -163.00 -78.00   0.50    2.52    --  -91.75 -53.00   5.86  170
 64  \w   -163.00 -77.00   0.50    2.52    --  -91.75 -55.00 -80.45  172
 65  \w   -163.00 -77.00   0.50    2.52    --  -91.75 -56.00  65.67  172
 66  \w   -163.00 -78.00   0.50    2.52    --  -91.75 -53.00-124.71  170
 67  \w     36.00 111.00   0.50    2.52    --  105.59-125.00 -90.00  150
 68  \w     33.00 105.00   0.50    2.52    --  105.59 -94.00 150.00  144
 69  \w     33.00 105.00   0.50    2.52    --  105.59 -94.00-120.00  144
 70  \w     34.00  71.00   0.50    2.52    --  105.59 -45.00-150.00   74
 71  \w     33.00 105.00   0.50    2.52    --  105.59 -94.00 120.00  144
;
_diffrn_measurement_device 'four-circle diffractometer'
_diffrn_measurement_device_type 'XtaLAB Synergy, Dualflex, HyPix'
_diffrn_measurement_method '\w scans'
_diffrn_orient_matrix_type 'CrysAlisPro convention (1999,Acta A55,543-557)'
_diffrn_orient_matrix_UB_11 -0.0902649000
_diffrn_orient_matrix_UB_12 -0.0353907000
_diffrn_orient_matrix_UB_13 -0.0151884000
_diffrn_orient_matrix_UB_21 -0.0169631000
_diffrn_orient_matrix_UB_22 -0.0094214000
_diffrn_orient_matrix_UB_23 0.0519351000
_diffrn_orient_matrix_UB_31 -0.0744957000
_diffrn_orient_matrix_UB_32 0.0450754000
_diffrn_orient_matrix_UB_33 -0.0011017000
_diffrn_radiation_monochromator mirror
_diffrn_radiation_probe x-ray
_diffrn_radiation_type 'Cu K\a'
_diffrn_radiation_wavelength 1.54184
_diffrn_reflns_av_R_equivalents 0.0589
_diffrn_reflns_av_unetI/netI 0.0340
_diffrn_reflns_Laue_measured_fraction_full 1.000
_diffrn_reflns_Laue_measured_fraction_max 0.978
_diffrn_reflns_limit_h_max 15
_diffrn_reflns_limit_h_min -16
_diffrn_reflns_limit_k_max 32
_diffrn_reflns_limit_k_min -31
_diffrn_reflns_limit_l_max 35
_diffrn_reflns_limit_l_min -36
_diffrn_reflns_number 178672
_diffrn_reflns_point_group_measured_fraction_full 0.999
_diffrn_reflns_point_group_measured_fraction_max 0.946
_diffrn_reflns_theta_full 67.684
_diffrn_reflns_theta_max 76.704
_diffrn_reflns_theta_min 3.677
_diffrn_source 'micro-focus sealed X-ray tube'
_diffrn_source_type 'PhotonJet (Cu) X-ray Source'
_exptl_absorpt_coefficient_mu 3.598
_exptl_absorpt_correction_T_max 1.000
_exptl_absorpt_correction_T_min 0.083
_exptl_absorpt_correction_type gaussian
_exptl_absorpt_process_details
;
CrysAlisPro 1.171.44.104a (Rigaku Oxford Diffraction, 2025)
Numerical absorption correction based on gaussian integration over
a multifaceted crystal model
Empirical absorption correction using spherical harmonics,
implemented in SCALE3 ABSPACK scaling algorithm.
;
_exptl_crystal_colour 'dark green'
_exptl_crystal_colour_modifier dark
_exptl_crystal_colour_primary green
_exptl_crystal_density_diffrn 1.403
_exptl_crystal_description block
_exptl_crystal_F_000 4356
_exptl_crystal_preparation 'Magnetic properties'
_exptl_crystal_size_max 0.72
_exptl_crystal_size_mid 0.37
_exptl_crystal_size_min 0.3
_refine_diff_density_max 0.439
_refine_diff_density_min -0.399
_refine_diff_density_rms 0.074
_refine_ls_abs_structure_details
;
 Refined as an inversion twin.
;
_refine_ls_abs_structure_Flack 0.080(6)
_refine_ls_extinction_method none
_refine_ls_goodness_of_fit_ref 1.036
_refine_ls_hydrogen_treatment constr
_refine_ls_matrix_type full
_refine_ls_number_parameters 979
_refine_ls_number_reflns 19685
_refine_ls_number_restraints 15
_refine_ls_restrained_S_all 1.037
_refine_ls_R_factor_all 0.0753
_refine_ls_R_factor_gt 0.0676
_refine_ls_shift/su_max 0.001
_refine_ls_shift/su_mean 0.000
_refine_ls_structure_factor_coef Fsqd
_refine_ls_weighting_details 'w=1/[\s^2^(Fo^2^)+(0.1339P)^2^+11.9954P] where P=(Fo^2^+2Fc^2^)/3'
_refine_ls_weighting_scheme calc
_refine_ls_wR_factor_gt 0.1887
_refine_ls_wR_factor_ref 0.1969
_reflns_Friedel_coverage 0.933
_reflns_Friedel_fraction_full 0.999
_reflns_Friedel_fraction_max 0.914
_reflns_number_gt 17971
_reflns_number_total 19685
_reflns_threshold_expression 'I > 2\s(I)'
_cod_data_source_file d5sc08012f2.cif
_cod_data_source_block cr3opaba63cf3pyno37_cc200k
_cod_database_code 1576391
_shelx_shelxl_version_number 2019/3
_chemical_oxdiff_formula C58Cr3N14O39F3C70H105Cr3F3N14O45
_chemical_oxdiff_usercomment 'Layer With Ether'
_shelx_space_group_comment
;
The symmetry employed for this shelxl refinement is uniquely defined
by the following loop, which should always be used as a source of
symmetry information in preference to the above space-group names.
They are only intended as comments.
;
_cell_oxdiff_angle_alpha 89.9768(7)
_cell_oxdiff_angle_beta 95.1269(7)
_cell_oxdiff_angle_gamma 89.9729(7)
_cell_oxdiff_length_a 13.07929(12)
_cell_oxdiff_length_b 26.5259(2)
_cell_oxdiff_length_c 28.5790(2)
_cell_oxdiff_measurement_reflns_used 93072
_cell_oxdiff_volume 9875.55(15)
_shelx_estimated_absorpt_t_max 0.412
_shelx_estimated_absorpt_t_min 0.181
_diffrn_oxdiff_digest_od_ed
;

;
_olex2_refinement_description
;
1. Twinned data refinement
 Scales: 0.920(6)
 0.080(6)
2. Fixed Uiso
 At 1.2 times of:
  All C(H) groups, All N(H,H,H) groups
 At 1.5 times of:
  All C(H,H,H) groups, All O(H) groups
3. Restrained distances
 N02W-O02P
 1.23 with sigma of 0.02
 O14-C50
 1.43 with sigma of 0.02
 C1-F2
 1.34 with sigma of 0.02
 C1-F1
 1.34 with sigma of 0.02
 C1-F3
 1.43 with sigma of 0.02
 N02W-O31
 1.23 with sigma of 0.02
 N02W-O34
 1.23 with sigma of 0.02
4. Uiso/Uaniso restraints and constraints
O31A \\sim O31B: within 2A with sigma of 0.04 and sigma for terminal atoms of
0.08 within 2A
5. Others
 Sof(O31B)=1-FVAR(1)
 Sof(O31A)=FVAR(1)
6.a Aromatic/amide H refined with riding coordinates:
 C44(H44), C45(H45), C31(H31), C9(H9), C30(H30), C34(H34), C27(H27), C41(H41),
 C12(H12), C2(H2), C23(H23), C26(H26), C10(H10), C13(H13), C38(H38), C37(H37),
 C33(H33), C24(H24), C5(H5), C47(H47), C48(H48), C17(H17), C6(H6), C16(H16),
 C4(H4), C19(H19), C20(H20), C40(H40)
6.b Idealised Me refined as rotating group:
 N3(H3A,H3B,H3C), N5(H5A,H5B,H5C), N2(H2A,H2B,H2C), N4(H4A,H4B,H4C), N6(H6A,
 H6B,H6C), N1(H1A,H1B,H1C), C51(H51A,H51B,H51C), C49(H49A,H49B,H49C), C50(H50A,
 H50B,H50C)
6.c Idealised tetrahedral OH refined as rotating group:
 O02J(H02J)
;
_smtbx_masks_special_details
;
A solvent mask was calculated and 904 electrons were 
found in a volume of 3692\%A^3^ in 2 voids per unit cell. 
This is consistent with the presence of 
13 [CH4O] 960 electrons 
per unit cell.
;
_smtbx_masks_void_probe_radius 1.2
_smtbx_masks_void_truncation_radius 1.2
_olex2_submission_special_instructions 'No special instructions were received'
_oxdiff_exptl_absorpt_empirical_details
;
Empirical correction (ABSPACK) includes:
- Absorption correction using spherical harmonics
- Frame scaling
- Detector area scaling
;
_oxdiff_exptl_absorpt_empirical_full_max 1.371
_oxdiff_exptl_absorpt_empirical_full_min 0.650

loop_
_space_group_symop_operation_xyz
'x, y, z'
'x, -y, z+1/2'
'x+1/2, y+1/2, z'
'x+1/2, -y+1/2, z+1/2'

loop_
_atom_site_label
_atom_site_type_symbol
_atom_site_fract_x
_atom_site_fract_y
_atom_site_fract_z
_atom_site_U_iso_or_equiv
_atom_site_adp_type
_atom_site_occupancy
_atom_site_site_symmetry_order
_atom_site_calc_flag
_atom_site_refinement_flags_posn
_atom_site_refinement_flags_adp
_atom_site_refinement_flags_occupancy
_atom_site_disorder_assembly
_atom_site_disorder_group
Cr1 Cr 0.60998(7) 0.48678(3) 0.51888(3) 0.0410(2) Uani 1 1 d . . . . .
Cr2 Cr 0.64297(7) 0.36373(4) 0.51174(3) 0.0439(2) Uani 1 1 d . . . . .
Cr3 Cr 0.84178(6) 0.43889(3) 0.53269(3) 0.0404(2) Uani 1 1 d . . . . .
O15 O 0.5136(3) 0.54777(17) 0.51596(17) 0.0535(10) Uani 1 1 d . . . . .
N7 N 1.0022(4) 0.4490(2) 0.54384(19) 0.0484(11) Uani 1 1 d . . . . .
O7 O 0.8444(4) 0.48673(18) 0.47869(16) 0.0534(10) Uani 1 1 d . . . . .
O13 O 0.8373(3) 0.49426(17) 0.57806(15) 0.0476(9) Uani 1 1 d . . . . .
O4 O 0.5381(3) 0.38150(18) 0.45933(16) 0.0513(10) Uani 1 1 d . . . . .
O11 O 0.5150(4) 0.45642(19) 0.55981(17) 0.0554(10) Uani 1 1 d . . . . .
O12 O 0.6744(4) 0.51897(18) 0.57475(16) 0.0534(10) Uani 1 1 d . . . . .
O6 O 0.6942(4) 0.52566(17) 0.47661(16) 0.0531(10) Uani 1 1 d . . . . .
O8 O 0.8533(4) 0.39114(17) 0.58462(15) 0.0516(10) Uani 1 1 d . . . . .
O14 O 0.5843(4) 0.2912(2) 0.5031(2) 0.0696(14) Uani 1 1 d D . . . .
O5 O 0.5291(4) 0.46570(18) 0.46039(17) 0.0574(11) Uani 1 1 d . . . . .
O10 O 0.5466(4) 0.37256(18) 0.55825(17) 0.0564(11) Uani 1 1 d . . . . .
O9 O 0.7366(4) 0.33251(18) 0.56006(18) 0.0593(12) Uani 1 1 d . . . . .
O2 O 0.8771(4) 0.38516(18) 0.48775(17) 0.0551(10) Uani 1 1 d . . . . .
O1 O 0.6983(3) 0.42945(16) 0.51997(14) 0.0464(9) Uani 1 1 d . . . . .
O3 O 0.7343(4) 0.34488(19) 0.46226(17) 0.0571(11) Uani 1 1 d . . . . .
O33 O 0.1961(5) 0.4713(2) 0.7508(3) 0.0793(16) Uani 1 1 d . . . . .
N3 N 0.2324(5) 0.4255(2) 0.2768(2) 0.0606(15) Uani 1 1 d . . . . .
H3A H 0.258175 0.406111 0.254381 0.073 Uiso 1 1 calc R U . . .
H3B H 0.224837 0.457783 0.266169 0.073 Uiso 1 1 calc R U . . .
H3C H 0.170359 0.413200 0.283294 0.073 Uiso 1 1 calc R U . . .
C44 C 0.8067(6) 0.2689(3) 0.6326(3) 0.0577(15) Uani 1 1 d . . . . .
H44 H 0.755047 0.256798 0.609885 0.069 Uiso 1 1 calc R U . . .
C29 C 0.4524(5) 0.4043(3) 0.6179(2) 0.0514(14) Uani 1 1 d . . . . .
C8 C 0.7901(5) 0.5535(2) 0.6331(2) 0.0437(12) Uani 1 1 d . . . . .
C43 C 0.8452(5) 0.3175(2) 0.6287(2) 0.0483(13) Uani 1 1 d . . . . .
N5 N 0.8537(5) 0.6425(3) 0.7539(2) 0.0631(16) Uani 1 1 d . . . . .
H5A H 0.913142 0.660094 0.752699 0.076 Uiso 1 1 calc R U . . .
H5B H 0.859559 0.621394 0.779080 0.076 Uiso 1 1 calc R U . . .
H5C H 0.800984 0.664364 0.756664 0.076 Uiso 1 1 calc R U . . .
O26 O 0.3238(4) 0.7484(2) 0.2466(2) 0.0763(15) Uani 1 1 d . . . . .
C36 C 0.8830(5) 0.3282(3) 0.4251(2) 0.0503(13) Uani 1 1 d . . . . .
N9 N 0.2287(6) 0.7463(3) 0.2438(3) 0.0689(17) Uani 1 1 d . . . . .
C7 C 0.7647(5) 0.5204(2) 0.5923(2) 0.0452(12) Uani 1 1 d . . . . .
O22 O 0.4612(6) 0.6525(3) 0.3088(2) 0.0822(17) Uani 1 1 d . . . . .
C22 C 0.4336(4) 0.4233(2) 0.3990(2) 0.0459(13) Uani 1 1 d . . . . .
O21 O 0.3848(7) 0.6242(3) 0.7282(3) 0.091(2) Uani 1 1 d . . . . .
O27 O 0.1775(5) 0.7848(2) 0.2437(3) 0.091(2) Uani 1 1 d . . . . .
C28 C 0.5085(5) 0.4116(3) 0.5764(2) 0.0500(13) Uani 1 1 d . . . . .
C25 C 0.3022(5) 0.4248(3) 0.3190(2) 0.0495(14) Uani 1 1 d . . . . .
O16 O 0.2046(5) 0.2977(3) 0.2631(2) 0.0855(18) Uani 1 1 d . . . . .
C14 C 0.7782(5) 0.5171(2) 0.4614(2) 0.0481(13) Uani 1 1 d . . . . .
O18 O 0.0418(5) 0.2939(2) 0.2387(2) 0.0788(16) Uani 1 1 d . . . . .
N2 N 1.0480(6) 0.2477(3) 0.3289(3) 0.0700(17) Uani 1 1 d . . . . .
H2A H 1.043110 0.263792 0.300669 0.084 Uiso 1 1 calc R U . . .
H2B H 1.023007 0.215808 0.325076 0.084 Uiso 1 1 calc R U . . .
H2C H 1.114984 0.246413 0.340637 0.084 Uiso 1 1 calc R U . . .
C21 C 0.5046(4) 0.4230(2) 0.4424(2) 0.0448(12) Uani 1 1 d . . . . .
N4 N 0.9585(6) 0.2222(2) 0.7408(2) 0.0651(15) Uani 1 1 d . . . . .
H4A H 0.934972 0.190337 0.735109 0.078 Uiso 1 1 calc R U . . .
H4B H 0.937256 0.233436 0.768412 0.078 Uiso 1 1 calc R U . . .
H4C H 1.028334 0.222277 0.742620 0.078 Uiso 1 1 calc R U . . .
N12 N 0.1280(6) 0.3130(3) 0.2373(3) 0.0732(18) Uani 1 1 d . . . . .
C42 C 0.8090(5) 0.3494(2) 0.5887(2) 0.0485(13) Uani 1 1 d . . . . .
C32 C 0.3578(6) 0.3889(3) 0.6998(3) 0.0594(16) Uani 1 1 d . . . . .
C11 C 0.8339(5) 0.6136(3) 0.7116(2) 0.0514(14) Uani 1 1 d . . . . .
O29 O 1.0430(6) 0.3924(3) 0.2995(2) 0.0858(18) Uani 1 1 d . . . . .
C45 C 0.8434(6) 0.2377(3) 0.6699(3) 0.0592(16) Uani 1 1 d . . . . .
H45 H 0.817168 0.204526 0.672680 0.071 Uiso 1 1 calc R U . . .
C31 C 0.3816(7) 0.4380(3) 0.6858(3) 0.0625(18) Uani 1 1 d . . . . .
H31 H 0.364653 0.465991 0.704339 0.075 Uiso 1 1 calc R U . . .
N10 N 1.0104(7) 0.4250(4) 0.3279(4) 0.102(3) Uani 1 1 d . . . . .
C9 C 0.8907(5) 0.5579(3) 0.6532(3) 0.0604(17) Uani 1 1 d . . . . .
H9 H 0.944777 0.540701 0.639848 0.072 Uiso 1 1 calc R U . . .
O17 O 0.1418(6) 0.3458(3) 0.2079(2) 0.0870(18) Uani 1 1 d . . . . .
C30 C 0.4299(6) 0.4456(3) 0.6452(3) 0.0587(16) Uani 1 1 d . . . . .
H30 H 0.447443 0.478710 0.635991 0.070 Uiso 1 1 calc R U . . .
N11 N 0.1196(11) 0.4667(5) 0.7261(4) 0.136(5) Uani 1 1 d . . . . .
N01J N 0.4739(9) 0.6262(3) 0.3442(4) 0.103(3) Uani 1 1 d . . . . .
C35 C 0.8274(5) 0.3551(2) 0.4612(2) 0.0483(13) Uani 1 1 d . . . . .
N6 N 0.3073(6) 0.3806(3) 0.7428(2) 0.0682(16) Uani 1 1 d . . . . .
H6A H 0.257394 0.356847 0.737450 0.082 Uiso 1 1 calc R U . . .
H6B H 0.278692 0.409972 0.751695 0.082 Uiso 1 1 calc R U . . .
H6C H 0.354322 0.369823 0.766054 0.082 Uiso 1 1 calc R U . . .
N8 N 0.4233(9) 0.6019(4) 0.6974(4) 0.104(3) Uani 1 1 d . . . . .
C34 C 0.4280(7) 0.3554(3) 0.6317(3) 0.0670(19) Uani 1 1 d . . . . .
H34 H 0.444195 0.327335 0.613172 0.080 Uiso 1 1 calc R U . . .
C27 C 0.3930(5) 0.3781(3) 0.3807(2) 0.0523(15) Uani 1 1 d . . . . .
H27 H 0.411790 0.347060 0.395581 0.063 Uiso 1 1 calc R U . . .
O23 O 0.5174(8) 0.6445(3) 0.3810(3) 0.116(3) Uani 1 1 d . . . . .
C41 C 0.9878(6) 0.3390(3) 0.4215(3) 0.0652(19) Uani 1 1 d . . . . .
H41 H 1.022562 0.363921 0.440699 0.078 Uiso 1 1 calc R U . . .
O25 O 0.1844(6) 0.7049(3) 0.2401(4) 0.112(3) Uani 1 1 d . . . . .
C12 C 0.7346(6) 0.6086(4) 0.6911(3) 0.070(2) Uani 1 1 d . . . . .
H12 H 0.680535 0.625998 0.704240 0.084 Uiso 1 1 calc R U . . .
C2 C 1.0579(6) 0.4542(4) 0.5081(3) 0.0683(19) Uani 1 1 d . . . . .
H2 H 1.024076 0.453039 0.477288 0.082 Uiso 1 1 calc R U . . .
C23 C 0.4090(6) 0.4683(3) 0.3770(2) 0.0593(17) Uani 1 1 d . . . . .
H23 H 0.436705 0.499057 0.389614 0.071 Uiso 1 1 calc R U . . .
C26 C 0.3241(6) 0.3788(3) 0.3399(2) 0.0577(16) Uani 1 1 d . . . . .
H26 H 0.293780 0.348613 0.327285 0.069 Uiso 1 1 calc R U . . .
C10 C 0.9114(5) 0.5880(3) 0.6932(3) 0.067(2) Uani 1 1 d . . . . .
H10 H 0.979612 0.590534 0.707479 0.080 Uiso 1 1 calc R U . . .
C13 C 0.7125(5) 0.5793(3) 0.6524(3) 0.0608(18) Uani 1 1 d . . . . .
H13 H 0.643836 0.576709 0.638728 0.073 Uiso 1 1 calc R U . . .
C38 C 0.8879(7) 0.2652(3) 0.3647(3) 0.069(2) Uani 1 1 d . . . . .
H38 H 0.854001 0.240474 0.344855 0.083 Uiso 1 1 calc R U . . .
C46 C 0.9178(6) 0.2559(3) 0.7021(2) 0.0548(15) Uani 1 1 d . . . . .
C37 C 0.8349(6) 0.2914(3) 0.3971(3) 0.0632(18) Uani 1 1 d . . . . .
H37 H 0.764816 0.283774 0.400032 0.076 Uiso 1 1 calc R U . . .
C33 C 0.3800(7) 0.3482(3) 0.6728(3) 0.071(2) Uani 1 1 d . . . . .
H33 H 0.362549 0.315108 0.682069 0.085 Uiso 1 1 calc R U . . .
C24 C 0.3430(6) 0.4684(3) 0.3359(3) 0.0611(18) Uani 1 1 d . . . . .
H24 H 0.326795 0.499142 0.319815 0.073 Uiso 1 1 calc R U . . .
N1 N 0.8756(9) 0.6211(4) 0.2958(3) 0.108(3) Uani 1 1 d . . . . .
H1A H 0.861083 0.600957 0.270245 0.130 Uiso 1 1 calc R U . . .
H1B H 0.943620 0.628789 0.298552 0.130 Uiso 1 1 calc R U . . .
H1C H 0.838139 0.649990 0.292185 0.130 Uiso 1 1 calc R U . . .
C39 C 0.9880(6) 0.2754(3) 0.3619(3) 0.0593(16) Uani 1 1 d . . . . .
C15 C 0.8030(6) 0.5436(3) 0.4180(2) 0.0546(15) Uani 1 1 d . . . . .
C18 C 0.8492(10) 0.5944(4) 0.3386(3) 0.087(3) Uani 1 1 d . . . . .
C5 C 1.1524(8) 0.4607(5) 0.5972(4) 0.088(3) Uani 1 1 d . . . . .
H5 H 1.182940 0.464041 0.628445 0.106 Uiso 1 1 calc R U . . .
C47 C 0.9529(7) 0.3043(3) 0.7006(3) 0.0622(18) Uani 1 1 d . . . . .
H47 H 1.000150 0.317016 0.724899 0.075 Uiso 1 1 calc R U . . .
C48 C 0.9188(5) 0.3343(3) 0.6633(2) 0.0549(15) Uani 1 1 d . . . . .
H48 H 0.946071 0.367308 0.661096 0.066 Uiso 1 1 calc R U . . .
O20 O 0.4820(8) 0.6230(5) 0.6725(4) 0.124(3) Uani 1 1 d . . . . .
O32 O 0.0939(13) 0.4264(4) 0.7057(5) 0.165(6) Uani 1 1 d . . . . .
C17 C 0.7613(9) 0.6055(5) 0.3579(4) 0.100(4) Uani 1 1 d . . . . .
H17 H 0.715210 0.629870 0.343824 0.120 Uiso 1 1 calc R U . . .
C3 C 1.1634(6) 0.4615(4) 0.5129(4) 0.083(3) Uani 1 1 d . . . . .
C6 C 1.0484(6) 0.4520(4) 0.5882(3) 0.072(2) Uani 1 1 d . . . . .
H6 H 1.007883 0.448123 0.613924 0.087 Uiso 1 1 calc R U . . .
C16 C 0.7393(8) 0.5809(4) 0.3985(4) 0.080(2) Uani 1 1 d . . . . .
H16 H 0.679517 0.589854 0.413131 0.096 Uiso 1 1 calc R U . . .
F3 F 1.1952(10) 0.4369(9) 0.4396(4) 0.267(13) Uani 1 1 d D . . . .
C4 C 1.2114(8) 0.4644(6) 0.5588(5) 0.109(4) Uani 1 1 d . . . . .
H4 H 1.283639 0.468865 0.563839 0.131 Uiso 1 1 calc R U . . .
O02J O 0.7071(11) 0.3092(4) 0.7665(5) 0.142(4) Uani 1 1 d . . . . .
H02J H 0.708228 0.277563 0.766832 0.214 Uiso 1 1 calc R U . . .
O30 O 0.9240(10) 0.4261(5) 0.3349(5) 0.157(5) Uani 1 1 d . . . . .
C19 C 0.9056(10) 0.5556(5) 0.3554(4) 0.103(4) Uani 1 1 d . . . . .
H19 H 0.963168 0.545995 0.339385 0.124 Uiso 1 1 calc R U . . .
C20 C 0.8855(9) 0.5289(5) 0.3945(4) 0.092(3) Uani 1 1 d . . . . .
H20 H 0.927064 0.501030 0.405079 0.110 Uiso 1 1 calc R U . . .
F1 F 1.182(2) 0.5129(8) 0.4455(8) 0.297(13) Uani 1 1 d D . . . .
O24 O 0.4343(14) 0.5853(4) 0.3463(6) 0.180(6) Uani 1 1 d . . . . .
O02P O 0.4103(9) 0.2390(6) 0.3257(4) 0.162(5) Uani 1 1 d D . . . .
C51 C 0.6468(10) 0.3251(4) 0.7293(4) 0.092(3) Uani 1 1 d . . . . .
H51A H 0.667034 0.308463 0.700903 0.137 Uiso 1 1 calc R U . . .
H51B H 0.653713 0.361659 0.726075 0.137 Uiso 1 1 calc R U . . .
H51C H 0.575230 0.316697 0.733539 0.137 Uiso 1 1 calc R U . . .
C1 C 1.2176(9) 0.4726(7) 0.4713(6) 0.137(6) Uani 1 1 d D . . . .
O28 O 1.0707(9) 0.4529(5) 0.3486(6) 0.172(6) Uani 1 1 d . . . . .
C40 C 1.0388(7) 0.3117(3) 0.3887(4) 0.077(2) Uani 1 1 d . . . . .
H40 H 1.109025 0.318398 0.385040 0.092 Uiso 1 1 calc R U . . .
O19 O 0.386(2) 0.5594(5) 0.6886(11) 0.295(15) Uani 1 1 d . . . . .
F2 F 1.3146(7) 0.4687(9) 0.4816(4) 0.267(11) Uani 1 1 d D . . . .
N02W N 0.4921(17) 0.2287(9) 0.3456(8) 0.180(7) Uiso 1 1 d D . . . .
C49 C 0.4789(10) 0.5756(4) 0.4743(3) 0.091(3) Uani 1 1 d . . . . .
H49A H 0.519809 0.566056 0.448572 0.136 Uiso 1 1 calc R U . . .
H49B H 0.486799 0.611845 0.480434 0.136 Uiso 1 1 calc R U . . .
H49C H 0.406448 0.567995 0.465396 0.136 Uiso 1 1 calc R U . . .
O31A O 0.0372(15) 0.4945(7) 0.7340(12) 0.142(13) Uani 0.52(3) 1 d . U P A 1
C50 C 0.5545(16) 0.2660(6) 0.4623(6) 0.144(6) Uani 1 1 d D . . . .
H50A H 0.593044 0.278797 0.436932 0.216 Uiso 1 1 calc R U . . .
H50B H 0.480944 0.271156 0.454087 0.216 Uiso 1 1 calc R U . . .
H50C H 0.568320 0.229877 0.466697 0.216 Uiso 1 1 calc R U . . .
O34 O 0.572(2) 0.2516(9) 0.3419(9) 0.234(9) Uiso 1 1 d D . . . .
O31 O 0.493(3) 0.1951(13) 0.3749(12) 0.327(15) Uiso 1 1 d D . . . .
O31B O 0.110(2) 0.5111(8) 0.6996(8) 0.123(12) Uani 0.48(3) 1 d . U P A 2

loop_
_atom_site_aniso_label
_atom_site_aniso_U_11
_atom_site_aniso_U_22
_atom_site_aniso_U_33
_atom_site_aniso_U_23
_atom_site_aniso_U_13
_atom_site_aniso_U_12
Cr1 0.0382(4) 0.0406(5) 0.0424(4) -0.0028(4) -0.0064(3) 0.0032(3)
Cr2 0.0395(5) 0.0422(5) 0.0482(5) -0.0048(4) -0.0059(4) 0.0012(4)
Cr3 0.0380(4) 0.0402(4) 0.0416(4) -0.0023(4) -0.0040(3) 0.0024(4)
O15 0.048(2) 0.050(2) 0.061(3) 0.002(2) -0.0017(19) 0.0100(19)
N7 0.040(2) 0.051(3) 0.053(3) -0.002(2) -0.004(2) 0.007(2)
O7 0.049(2) 0.058(3) 0.053(2) 0.0115(19) -0.0013(18) 0.0026(19)
O13 0.040(2) 0.052(2) 0.049(2) -0.0103(18) -0.0049(16) 0.0036(17)
O4 0.043(2) 0.053(2) 0.056(2) 0.0010(19) -0.0104(18) -0.0004(18)
O11 0.048(2) 0.056(3) 0.061(3) 0.002(2) 0.002(2) 0.008(2)
O12 0.046(2) 0.058(3) 0.054(2) -0.0138(19) -0.0081(19) 0.0031(19)
O6 0.060(3) 0.046(2) 0.053(2) 0.0060(18) 0.001(2) 0.0090(19)
O8 0.053(2) 0.051(2) 0.049(2) 0.0007(18) -0.0092(18) -0.0023(19)
O14 0.061(3) 0.058(3) 0.086(4) -0.015(3) -0.009(3) -0.012(2)
O5 0.058(3) 0.051(2) 0.059(3) -0.006(2) -0.017(2) 0.006(2)
O10 0.061(3) 0.045(2) 0.063(3) -0.008(2) 0.006(2) -0.004(2)
O9 0.062(3) 0.044(2) 0.068(3) 0.004(2) -0.019(2) 0.000(2)
O2 0.048(2) 0.056(3) 0.061(3) -0.011(2) 0.0007(19) 0.0027(19)
O1 0.048(2) 0.049(2) 0.041(2) -0.0002(16) -0.0038(17) -0.0016(17)
O3 0.051(3) 0.061(3) 0.058(3) -0.019(2) 0.000(2) 0.008(2)
O33 0.066(3) 0.069(3) 0.099(4) -0.010(3) -0.014(3) 0.005(3)
N3 0.065(4) 0.060(3) 0.052(3) -0.005(2) -0.021(3) 0.001(3)
C44 0.055(4) 0.047(3) 0.070(4) 0.004(3) 0.000(3) -0.002(3)
C29 0.050(3) 0.051(3) 0.051(3) -0.002(3) -0.002(3) -0.004(3)
C8 0.042(3) 0.045(3) 0.043(3) -0.002(2) -0.002(2) 0.001(2)
C43 0.050(3) 0.044(3) 0.051(3) 0.003(2) 0.000(2) 0.003(2)
N5 0.054(3) 0.066(4) 0.066(4) -0.024(3) -0.015(3) 0.007(3)
O26 0.055(3) 0.079(4) 0.094(4) -0.013(3) 0.007(3) -0.016(3)
C36 0.048(3) 0.050(3) 0.053(3) -0.004(3) 0.004(2) 0.010(3)
N9 0.070(4) 0.066(4) 0.071(4) -0.001(3) 0.004(3) -0.006(3)
C7 0.043(3) 0.047(3) 0.044(3) -0.004(2) -0.004(2) 0.001(2)
O22 0.098(5) 0.075(4) 0.072(3) -0.003(3) 0.003(3) -0.018(3)
C22 0.032(3) 0.055(3) 0.048(3) -0.004(2) -0.013(2) 0.004(2)
O21 0.115(6) 0.077(4) 0.086(4) -0.003(3) 0.034(4) -0.007(4)
O27 0.066(4) 0.056(3) 0.151(7) 0.006(4) 0.010(4) -0.004(3)
C28 0.042(3) 0.059(4) 0.049(3) 0.004(3) 0.000(2) 0.001(3)
C25 0.041(3) 0.060(4) 0.046(3) -0.007(3) -0.007(2) 0.000(3)
O16 0.084(4) 0.093(4) 0.075(4) 0.009(3) -0.020(3) -0.014(3)
C14 0.052(3) 0.045(3) 0.046(3) 0.001(2) -0.001(3) -0.001(3)
O18 0.074(4) 0.074(4) 0.088(4) -0.002(3) 0.005(3) -0.013(3)
N2 0.080(4) 0.057(3) 0.075(4) -0.020(3) 0.021(3) 0.001(3)
C21 0.036(3) 0.052(3) 0.044(3) -0.008(2) -0.005(2) -0.003(2)
N4 0.078(4) 0.052(3) 0.063(3) 0.011(3) -0.008(3) 0.006(3)
N12 0.076(5) 0.064(4) 0.077(4) -0.001(3) -0.008(3) -0.011(3)
C42 0.047(3) 0.046(3) 0.050(3) -0.005(2) -0.005(2) 0.003(3)
C32 0.059(4) 0.058(4) 0.060(4) 0.007(3) 0.002(3) 0.000(3)
C11 0.053(3) 0.049(3) 0.050(3) -0.013(3) -0.007(3) 0.000(3)
O29 0.084(4) 0.096(5) 0.075(4) -0.008(3) -0.006(3) -0.007(4)
C45 0.064(4) 0.048(3) 0.065(4) 0.007(3) -0.005(3) -0.004(3)
C31 0.077(5) 0.047(3) 0.066(4) 0.007(3) 0.017(4) 0.003(3)
N10 0.060(5) 0.125(8) 0.120(8) -0.025(6) 0.004(5) 0.006(5)
C9 0.047(4) 0.063(4) 0.070(4) -0.027(3) 0.001(3) 0.003(3)
O17 0.100(5) 0.080(4) 0.079(4) 0.020(3) -0.003(3) -0.009(4)
C30 0.064(4) 0.052(4) 0.060(4) 0.002(3) 0.002(3) 0.004(3)
N11 0.158(11) 0.107(8) 0.129(9) -0.048(7) -0.060(8) 0.063(8)
N01J 0.109(7) 0.059(4) 0.136(8) 0.012(5) -0.019(6) -0.005(4)
C35 0.049(3) 0.051(3) 0.043(3) -0.010(2) -0.006(2) 0.008(3)
N6 0.075(4) 0.076(4) 0.054(3) 0.003(3) 0.012(3) 0.013(3)
N8 0.094(6) 0.091(6) 0.130(8) -0.009(6) 0.021(6) 0.019(5)
C34 0.089(6) 0.045(3) 0.070(4) 0.002(3) 0.024(4) -0.003(3)
C27 0.046(3) 0.057(4) 0.049(3) -0.003(3) -0.021(3) 0.001(3)
O23 0.137(8) 0.090(5) 0.114(6) 0.010(5) -0.036(6) 0.002(5)
C41 0.062(4) 0.060(4) 0.076(5) -0.024(4) 0.017(4) -0.003(3)
O25 0.075(4) 0.061(4) 0.202(9) -0.032(5) 0.019(5) -0.020(3)
C12 0.051(4) 0.093(6) 0.063(4) -0.029(4) -0.008(3) 0.017(4)
C2 0.052(4) 0.086(5) 0.065(4) -0.002(4) -0.005(3) -0.001(4)
C23 0.070(4) 0.050(3) 0.052(3) -0.002(3) -0.020(3) -0.004(3)
C26 0.059(4) 0.057(4) 0.052(3) -0.005(3) -0.019(3) -0.013(3)
C10 0.040(3) 0.082(5) 0.075(5) -0.026(4) -0.015(3) 0.013(3)
C13 0.046(3) 0.065(4) 0.068(4) -0.024(3) -0.013(3) 0.004(3)
C38 0.074(5) 0.064(4) 0.068(4) -0.025(4) 0.007(4) -0.001(4)
C46 0.054(4) 0.054(4) 0.056(3) 0.012(3) 0.000(3) 0.007(3)
C37 0.059(4) 0.069(4) 0.061(4) -0.021(3) 0.001(3) 0.003(3)
C33 0.086(6) 0.057(4) 0.073(5) 0.005(4) 0.028(4) -0.005(4)
C24 0.065(4) 0.056(4) 0.058(4) -0.002(3) -0.023(3) 0.004(3)
N1 0.128(8) 0.108(7) 0.093(6) 0.049(6) 0.029(6) 0.007(6)
C39 0.070(4) 0.050(4) 0.060(4) -0.004(3) 0.016(3) 0.003(3)
C15 0.058(4) 0.051(3) 0.054(3) 0.004(3) 0.004(3) -0.001(3)
C18 0.133(9) 0.071(5) 0.057(4) 0.024(4) 0.012(5) -0.015(5)
C5 0.069(5) 0.118(8) 0.076(6) -0.012(5) -0.005(4) 0.008(5)
C47 0.079(5) 0.056(4) 0.049(3) 0.001(3) -0.007(3) 0.008(3)
C48 0.055(4) 0.051(3) 0.055(3) 0.005(3) -0.010(3) 0.003(3)
O20 0.110(7) 0.141(8) 0.124(7) -0.013(6) 0.030(6) 0.022(6)
O32 0.216(14) 0.107(7) 0.158(10) -0.041(7) -0.060(10) -0.034(8)
C17 0.090(7) 0.119(9) 0.092(7) 0.058(7) 0.006(6) 0.002(6)
C3 0.042(4) 0.105(7) 0.099(6) -0.013(5) 0.000(4) 0.009(4)
C6 0.056(4) 0.094(6) 0.063(4) -0.001(4) -0.011(3) -0.001(4)
C16 0.078(6) 0.083(6) 0.079(5) 0.034(5) 0.006(4) 0.002(4)
F3 0.132(8) 0.57(4) 0.103(6) -0.080(13) 0.038(6) -0.118(14)
C4 0.052(5) 0.164(12) 0.109(8) -0.004(8) -0.008(5) -0.011(6)
O02J 0.161(10) 0.094(6) 0.178(11) -0.024(7) 0.048(9) -0.011(6)
O30 0.114(8) 0.174(11) 0.188(12) -0.054(9) 0.043(8) 0.006(7)
C19 0.096(8) 0.118(9) 0.104(8) 0.036(7) 0.049(7) 0.027(7)
C20 0.083(6) 0.103(7) 0.091(6) 0.036(6) 0.024(5) 0.032(5)
F1 0.39(3) 0.240(19) 0.29(2) 0.138(18) 0.17(2) 0.032(18)
O24 0.257(17) 0.085(6) 0.196(13) 0.031(8) 0.003(12) -0.049(8)
O02P 0.111(8) 0.241(15) 0.136(8) 0.085(9) 0.020(6) 0.007(8)
C51 0.111(8) 0.082(6) 0.082(6) 0.004(5) 0.013(6) 0.002(6)
C1 0.074(8) 0.186(17) 0.158(14) -0.037(13) 0.048(9) -0.031(9)
O28 0.122(8) 0.172(11) 0.219(13) -0.129(11) -0.003(8) 0.003(8)
C40 0.064(5) 0.073(5) 0.096(6) -0.032(5) 0.027(4) -0.011(4)
O19 0.31(2) 0.084(7) 0.52(4) -0.098(15) 0.19(3) -0.076(11)
F2 0.070(5) 0.59(3) 0.147(8) -0.111(14) 0.031(5) -0.104(11)
C49 0.110(8) 0.090(6) 0.066(5) 0.012(4) -0.025(5) 0.018(6)
O31A 0.070(11) 0.085(11) 0.26(3) -0.006(14) -0.057(15) 0.024(8)
C50 0.174(16) 0.092(9) 0.154(14) -0.002(9) -0.044(12) -0.023(9)
O31B 0.14(2) 0.098(13) 0.116(15) -0.014(10) -0.059(15) 0.039(13)

loop_
_atom_type_symbol
_atom_type_description
_atom_type_scat_dispersion_real
_atom_type_scat_dispersion_imag
_atom_type_scat_source
C C 0.0181 0.0091 'International Tables Vol C Tables 4.2.6.8 and 6.1.1.4'
H H 0.0000 0.0000 'International Tables Vol C Tables 4.2.6.8 and 6.1.1.4'
Cr Cr -0.1635 2.4439 'International Tables Vol C Tables 4.2.6.8 and 6.1.1.4'
F F 0.0727 0.0534 'International Tables Vol C Tables 4.2.6.8 and 6.1.1.4'
N N 0.0311 0.0180 'International Tables Vol C Tables 4.2.6.8 and 6.1.1.4'
O O 0.0492 0.0322 'International Tables Vol C Tables 4.2.6.8 and 6.1.1.4'

loop_
_exptl_crystal_face_index_h
_exptl_crystal_face_index_k
_exptl_crystal_face_index_l
_exptl_crystal_face_perp_dist
-7 8 2 0.2452
0 17 -1 0.1748
8 7 -3 0.2834
3 -16 0 0.1756
0 -5 1 0.1791
-5 13 9 0.1640
-2 3 -17 0.1893
1 -6 -18 0.1839
2 -5 4 0.1632
1 1 18 0.1086

loop_
_geom_angle_atom_site_label_1
_geom_angle_atom_site_label_2
_geom_angle_atom_site_label_3
_geom_angle
_geom_angle_site_symmetry_1
_geom_angle_site_symmetry_3
_geom_angle_publ_flag
O11 Cr1 O15 85.9(2) . . ?
O11 Cr1 O6 172.3(2) . . ?
O11 Cr1 O5 94.0(2) . . ?
O12 Cr1 O15 84.6(2) . . ?
O12 Cr1 O11 86.6(2) . . ?
O12 Cr1 O6 92.8(2) . . ?
O12 Cr1 O5 169.3(2) . . ?
O6 Cr1 O15 86.45(19) . . ?
O5 Cr1 O15 84.7(2) . . ?
O5 Cr1 O6 85.2(2) . . ?
O1 Cr1 O15 178.50(19) . . ?
O1 Cr1 O11 94.51(19) . . ?
O1 Cr1 O12 96.88(19) . . ?
O1 Cr1 O6 93.18(19) . . ?
O1 Cr1 O5 93.77(19) . . ?
O4 Cr2 O14 84.7(2) . . ?
O4 Cr2 O3 86.7(2) . . ?
O10 Cr2 O4 92.3(2) . . ?
O10 Cr2 O14 86.4(2) . . ?
O10 Cr2 O9 88.4(2) . . ?
O10 Cr2 O3 171.9(2) . . ?
O9 Cr2 O4 168.5(2) . . ?
O9 Cr2 O14 83.9(2) . . ?
O9 Cr2 O3 91.0(2) . . ?
O1 Cr2 O4 96.05(19) . . ?
O1 Cr2 O14 179.2(2) . . ?
O1 Cr2 O10 93.96(19) . . ?
O1 Cr2 O9 95.40(19) . . ?
O1 Cr2 O3 94.1(2) . . ?
O3 Cr2 O14 85.5(2) . . ?
O7 Cr3 N7 87.2(2) . . ?
O13 Cr3 N7 83.9(2) . . ?
O13 Cr3 O7 92.2(2) . . ?
O13 Cr3 O2 168.33(19) . . ?
O8 Cr3 N7 87.7(2) . . ?
O8 Cr3 O7 174.4(2) . . ?
O8 Cr3 O13 89.32(19) . . ?
O8 Cr3 O2 91.1(2) . . ?
O2 Cr3 N7 84.5(2) . . ?
O2 Cr3 O7 86.3(2) . . ?
O1 Cr3 N7 177.6(2) . . ?
O1 Cr3 O7 91.21(19) . . ?
O1 Cr3 O13 97.91(18) . . ?
O1 Cr3 O8 93.88(19) . . ?
O1 Cr3 O2 93.69(19) . . ?
C49 O15 Cr1 125.9(6) . . ?
C2 N7 Cr3 120.6(5) . . ?
C2 N7 C6 119.2(6) . . ?
C6 N7 Cr3 120.1(5) . . ?
C14 O7 Cr3 130.9(4) . . ?
C7 O13 Cr3 133.4(4) . . ?
C21 O4 Cr2 133.2(4) . . ?
C28 O11 Cr1 131.9(4) . . ?
C7 O12 Cr1 132.4(4) . . ?
C14 O6 Cr1 132.4(4) . . ?
C42 O8 Cr3 129.6(4) . . ?
C50 O14 Cr2 128.9(9) . . ?
C21 O5 Cr1 133.6(4) . . ?
C28 O10 Cr2 132.9(4) . . ?
C42 O9 Cr2 133.5(4) . . ?
C35 O2 Cr3 135.3(4) . . ?
Cr2 O1 Cr1 120.5(2) . . ?
Cr2 O1 Cr3 120.4(2) . . ?
Cr3 O1 Cr1 119.1(2) . . ?
C35 O3 Cr2 127.5(4) . . ?
H3A N3 H3B 109.5 . . ?
H3A N3 H3C 109.5 . . ?
H3B N3 H3C 109.5 . . ?
C25 N3 H3A 109.5 . . ?
C25 N3 H3B 109.5 . . ?
C25 N3 H3C 109.5 . . ?
C43 C44 H44 119.7 . . ?
C43 C44 C45 120.5(7) . . ?
C45 C44 H44 119.7 . . ?
C30 C29 C28 119.7(6) . . ?
C30 C29 C34 120.5(7) . . ?
C34 C29 C28 119.6(6) . . ?
C9 C8 C7 120.9(6) . . ?
C13 C8 C7 119.4(6) . . ?
C13 C8 C9 119.7(6) . . ?
C44 C43 C42 120.3(6) . . ?
C48 C43 C44 118.1(6) . . ?
C48 C43 C42 121.7(6) . . ?
H5A N5 H5B 109.5 . . ?
H5A N5 H5C 109.5 . . ?
H5B N5 H5C 109.5 . . ?
C11 N5 H5A 109.5 . . ?
C11 N5 H5B 109.5 . . ?
C11 N5 H5C 109.5 . . ?
C41 C36 C35 119.3(6) . . ?
C37 C36 C35 120.8(6) . . ?
C37 C36 C41 119.8(6) . . ?
O26 N9 O25 120.2(8) . . ?
O27 N9 O26 120.5(7) . . ?
O27 N9 O25 119.3(7) . . ?
O13 C7 C8 117.2(5) . . ?
O12 C7 O13 124.3(5) . . ?
O12 C7 C8 118.5(6) . . ?
C27 C22 C21 119.9(6) . . ?
C23 C22 C21 119.5(6) . . ?
C23 C22 C27 120.6(6) . . ?
O11 C28 C29 118.4(6) . . ?
O10 C28 O11 124.0(6) . . ?
O10 C28 C29 117.6(6) . . ?
C26 C25 N3 117.7(6) . . ?
C24 C25 N3 119.2(6) . . ?
C24 C25 C26 123.1(6) . . ?
O7 C14 C15 116.1(6) . . ?
O6 C14 O7 125.6(6) . . ?
O6 C14 C15 118.3(6) . . ?
H2A N2 H2B 109.5 . . ?
H2A N2 H2C 109.5 . . ?
H2B N2 H2C 109.5 . . ?
C39 N2 H2A 109.5 . . ?
C39 N2 H2B 109.5 . . ?
C39 N2 H2C 109.5 . . ?
O4 C21 O5 123.5(5) . . ?
O4 C21 C22 119.7(5) . . ?
O5 C21 C22 116.7(6) . . ?
H4A N4 H4B 109.5 . . ?
H4A N4 H4C 109.5 . . ?
H4B N4 H4C 109.5 . . ?
C46 N4 H4A 109.5 . . ?
C46 N4 H4B 109.5 . . ?
C46 N4 H4C 109.5 . . ?
O18 N12 O16 121.8(8) . . ?
O17 N12 O16 118.0(8) . . ?
O17 N12 O18 120.1(8) . . ?
O8 C42 O9 124.9(6) . . ?
O8 C42 C43 117.3(5) . . ?
O9 C42 C43 117.8(6) . . ?
C31 C32 N6 120.4(7) . . ?
C33 C32 C31 120.4(7) . . ?
C33 C32 N6 119.2(7) . . ?
C12 C11 N5 120.1(6) . . ?
C10 C11 N5 120.5(6) . . ?
C10 C11 C12 119.3(6) . . ?
C44 C45 H45 120.7 . . ?
C46 C45 C44 118.6(7) . . ?
C46 C45 H45 120.7 . . ?
C32 C31 H31 119.9 . . ?
C30 C31 C32 120.2(7) . . ?
C30 C31 H31 119.9 . . ?
O30 N10 O29 120.4(11) . . ?
O30 N10 O28 120.4(12) . . ?
O28 N10 O29 119.1(10) . . ?
C8 C9 H9 120.3 . . ?
C8 C9 C10 119.4(6) . . ?
C10 C9 H9 120.3 . . ?
C29 C30 H30 120.4 . . ?
C31 C30 C29 119.2(7) . . ?
C31 C30 H30 120.4 . . ?
O33 N11 O32 123.1(11) . . ?
O33 N11 O31A 119.7(13) . . ?
O33 N11 O31B 105.6(16) . . ?
O32 N11 O31A 111.2(16) . . ?
O32 N11 O31B 117.4(13) . . ?
O22 N01J O23 119.5(9) . . ?
O24 N01J O22 121.6(13) . . ?
O24 N01J O23 118.3(13) . . ?
O2 C35 O3 125.5(6) . . ?
O2 C35 C36 117.8(6) . . ?
O3 C35 C36 116.7(5) . . ?
C32 N6 H6A 109.5 . . ?
C32 N6 H6B 109.5 . . ?
C32 N6 H6C 109.5 . . ?
H6A N6 H6B 109.5 . . ?
H6A N6 H6C 109.5 . . ?
H6B N6 H6C 109.5 . . ?
O21 N8 O20 121.5(11) . . ?
O21 N8 O19 114.0(15) . . ?
O20 N8 O19 123.5(16) . . ?
C29 C34 H34 120.1 . . ?
C33 C34 C29 119.8(7) . . ?
C33 C34 H34 120.1 . . ?
C22 C27 H27 120.2 . . ?
C22 C27 C26 119.6(6) . . ?
C26 C27 H27 120.2 . . ?
C36 C41 H41 121.0 . . ?
C40 C41 C36 117.9(7) . . ?
C40 C41 H41 121.0 . . ?
C11 C12 H12 119.2 . . ?
C13 C12 C11 121.5(7) . . ?
C13 C12 H12 119.2 . . ?
N7 C2 H2 118.2 . . ?
N7 C2 C3 123.7(8) . . ?
C3 C2 H2 118.2 . . ?
C22 C23 H23 120.4 . . ?
C22 C23 C24 119.3(6) . . ?
C24 C23 H23 120.4 . . ?
C25 C26 C27 117.6(6) . . ?
C25 C26 H26 121.2 . . ?
C27 C26 H26 121.2 . . ?
C11 C10 C9 120.2(6) . . ?
C11 C10 H10 119.9 . . ?
C9 C10 H10 119.9 . . ?
C8 C13 H13 120.0 . . ?
C12 C13 C8 119.9(6) . . ?
C12 C13 H13 120.0 . . ?
C37 C38 H38 120.5 . . ?
C39 C38 H38 120.5 . . ?
C39 C38 C37 119.0(7) . . ?
C45 C46 N4 118.5(6) . . ?
C47 C46 N4 119.4(7) . . ?
C47 C46 C45 122.1(6) . . ?
C36 C37 C38 120.7(7) . . ?
C36 C37 H37 119.6 . . ?
C38 C37 H37 119.6 . . ?
C32 C33 C34 119.9(7) . . ?
C32 C33 H33 120.1 . . ?
C34 C33 H33 120.1 . . ?
C25 C24 C23 119.8(7) . . ?
C25 C24 H24 120.1 . . ?
C23 C24 H24 120.1 . . ?
H1A N1 H1B 109.5 . . ?
H1A N1 H1C 109.5 . . ?
H1B N1 H1C 109.5 . . ?
C18 N1 H1A 109.5 . . ?
C18 N1 H1B 109.5 . . ?
C18 N1 H1C 109.5 . . ?
C38 C39 N2 120.9(7) . . ?
C38 C39 C40 122.4(7) . . ?
C40 C39 N2 116.7(7) . . ?
C16 C15 C14 120.5(7) . . ?
C20 C15 C14 120.8(7) . . ?
C20 C15 C16 118.5(8) . . ?
C17 C18 N1 120.2(10) . . ?
C19 C18 N1 120.4(11) . . ?
C19 C18 C17 119.0(8) . . ?
C6 C5 H5 121.0 . . ?
C6 C5 C4 118.0(9) . . ?
C4 C5 H5 121.0 . . ?
C46 C47 H47 120.5 . . ?
C46 C47 C48 118.9(7) . . ?
C48 C47 H47 120.5 . . ?
C43 C48 H48 119.2 . . ?
C47 C48 C43 121.6(7) . . ?
C47 C48 H48 119.2 . . ?
C18 C17 H17 120.3 . . ?
C18 C17 C16 119.3(10) . . ?
C16 C17 H17 120.3 . . ?
C2 C3 C4 117.1(10) . . ?
C2 C3 C1 119.8(10) . . ?
C4 C3 C1 122.5(10) . . ?
N7 C6 C5 122.2(9) . . ?
N7 C6 H6 118.9 . . ?
C5 C6 H6 118.9 . . ?
C15 C16 C17 120.9(10) . . ?
C15 C16 H16 119.5 . . ?
C17 C16 H16 119.5 . . ?
C5 C4 C3 119.7(9) . . ?
C5 C4 H4 120.1 . . ?
C3 C4 H4 120.1 . . ?
C51 O02J H02J 109.5 . . ?
C18 C19 H19 118.2 . . ?
C18 C19 C20 123.7(10) . . ?
C20 C19 H19 118.2 . . ?
C15 C20 H20 121.1 . . ?
C19 C20 C15 117.9(9) . . ?
C19 C20 H20 121.1 . . ?
O02J C51 H51A 109.5 . . ?
O02J C51 H51B 109.5 . . ?
O02J C51 H51C 109.5 . . ?
H51A C51 H51B 109.5 . . ?
H51A C51 H51C 109.5 . . ?
H51B C51 H51C 109.5 . . ?
F3 C1 C3 108.5(13) . . ?
F3 C1 F1 98.3(19) . . ?
F1 C1 C3 115.4(13) . . ?
F2 C1 C3 109.9(15) . . ?
F2 C1 F3 104.6(14) . . ?
F2 C1 F1 118(2) . . ?
C41 C40 H40 119.9 . . ?
C39 C40 C41 120.1(8) . . ?
C39 C40 H40 119.9 . . ?
O02P N02W O34 125(3) . . ?
O02P N02W O31 117(3) . . ?
O31 N02W O34 118(3) . . ?
O15 C49 H49A 109.5 . . ?
O15 C49 H49B 109.5 . . ?
O15 C49 H49C 109.5 . . ?
H49A C49 H49B 109.5 . . ?
H49A C49 H49C 109.5 . . ?
H49B C49 H49C 109.5 . . ?
O14 C50 H50A 109.5 . . ?
O14 C50 H50B 109.5 . . ?
O14 C50 H50C 109.5 . . ?
H50A C50 H50B 109.5 . . ?
H50A C50 H50C 109.5 . . ?
H50B C50 H50C 109.5 . . ?

loop_
_geom_bond_atom_site_label_1
_geom_bond_atom_site_label_2
_geom_bond_distance
_geom_bond_site_symmetry_2
_geom_bond_publ_flag
Cr1 O15 2.048(4) . ?
Cr1 O11 1.955(5) . ?
Cr1 O12 1.936(4) . ?
Cr1 O6 1.994(5) . ?
Cr1 O5 1.977(4) . ?
Cr1 O1 1.908(4) . ?
Cr2 O4 1.995(4) . ?
Cr2 O14 2.077(5) . ?
Cr2 O10 1.927(5) . ?
Cr2 O9 1.947(5) . ?
Cr2 O1 1.894(4) . ?
Cr2 O3 1.995(5) . ?
Cr3 N7 2.111(5) . ?
Cr3 O7 2.000(4) . ?
Cr3 O13 1.963(4) . ?
Cr3 O8 1.947(5) . ?
Cr3 O2 2.000(5) . ?
Cr3 O1 1.896(4) . ?
O15 C49 1.441(10) . ?
N7 C2 1.314(11) . ?
N7 C6 1.357(9) . ?
O7 C14 1.252(8) . ?
O13 C7 1.273(8) . ?
O4 C21 1.265(8) . ?
O11 C28 1.286(9) . ?
O12 C7 1.242(8) . ?
O6 C14 1.239(8) . ?
O8 C42 1.259(8) . ?
O14 C50 1.370(15) . ?
O5 C21 1.274(8) . ?
O10 C28 1.278(9) . ?
O9 C42 1.275(8) . ?
O2 C35 1.243(8) . ?
O3 C35 1.251(8) . ?
O33 N11 1.178(13) . ?
N3 H3A 0.9100 . ?
N3 H3B 0.9100 . ?
N3 H3C 0.9100 . ?
N3 C25 1.446(8) . ?
C44 H44 0.9500 . ?
C44 C43 1.394(10) . ?
C44 C45 1.398(10) . ?
C29 C28 1.465(9) . ?
C29 C30 1.391(10) . ?
C29 C34 1.398(10) . ?
C8 C7 1.473(8) . ?
C8 C9 1.393(9) . ?
C8 C13 1.380(10) . ?
C43 C42 1.467(9) . ?
C43 C48 1.390(9) . ?
N5 H5A 0.9100 . ?
N5 H5B 0.9100 . ?
N5 H5C 0.9100 . ?
N5 C11 1.434(8) . ?
O26 N9 1.241(9) . ?
C36 C35 1.496(9) . ?
C36 C41 1.412(11) . ?
C36 C37 1.378(10) . ?
N9 O27 1.221(10) . ?
N9 O25 1.243(10) . ?
O22 N01J 1.229(12) . ?
C22 C21 1.480(8) . ?
C22 C27 1.394(9) . ?
C22 C23 1.375(10) . ?
O21 N8 1.209(13) . ?
C25 C26 1.377(10) . ?
C25 C24 1.345(10) . ?
O16 N12 1.258(10) . ?
C14 C15 1.486(9) . ?
O18 N12 1.240(10) . ?
N2 H2A 0.9100 . ?
N2 H2B 0.9100 . ?
N2 H2C 0.9100 . ?
N2 C39 1.475(9) . ?
N4 H4A 0.9100 . ?
N4 H4B 0.9100 . ?
N4 H4C 0.9100 . ?
N4 C46 1.482(9) . ?
N12 O17 1.233(10) . ?
C32 C31 1.404(10) . ?
C32 N6 1.465(10) . ?
C32 C33 1.373(12) . ?
C11 C12 1.384(10) . ?
C11 C10 1.366(10) . ?
O29 N10 1.284(12) . ?
C45 H45 0.9500 . ?
C45 C46 1.367(11) . ?
C31 H31 0.9500 . ?
C31 C30 1.387(11) . ?
N10 O30 1.166(14) . ?
N10 O28 1.199(14) . ?
C9 H9 0.9500 . ?
C9 C10 1.399(10) . ?
C30 H30 0.9500 . ?
N11 O32 1.251(14) . ?
N11 O31A 1.34(2) . ?
N11 O31B 1.40(3) . ?
N01J O23 1.246(13) . ?
N01J O24 1.207(14) . ?
N6 H6A 0.9100 . ?
N6 H6B 0.9100 . ?
N6 H6C 0.9100 . ?
N8 O20 1.228(15) . ?
N8 O19 1.246(17) . ?
C34 H34 0.9500 . ?
C34 C33 1.393(11) . ?
C27 H27 0.9500 . ?
C27 C26 1.408(8) . ?
C41 H41 0.9500 . ?
C41 C40 1.401(11) . ?
C12 H12 0.9500 . ?
C12 C13 1.359(10) . ?
C2 H2 0.9500 . ?
C2 C3 1.388(11) . ?
C23 H23 0.9500 . ?
C23 C24 1.395(9) . ?
C26 H26 0.9500 . ?
C10 H10 0.9500 . ?
C13 H13 0.9500 . ?
C38 H38 0.9500 . ?
C38 C37 1.392(11) . ?
C38 C39 1.346(12) . ?
C46 C47 1.366(11) . ?
C37 H37 0.9500 . ?
C33 H33 0.9500 . ?
C24 H24 0.9500 . ?
N1 H1A 0.9100 . ?
N1 H1B 0.9100 . ?
N1 H1C 0.9100 . ?
N1 C18 1.481(11) . ?
C39 C40 1.364(12) . ?
C15 C16 1.378(12) . ?
C15 C20 1.378(13) . ?
C18 C17 1.353(17) . ?
C18 C19 1.329(16) . ?
C5 H5 0.9500 . ?
C5 C6 1.380(13) . ?
C5 C4 1.400(17) . ?
C47 H47 0.9500 . ?
C47 C48 1.371(10) . ?
C48 H48 0.9500 . ?
C17 H17 0.9500 . ?
C17 C16 1.382(13) . ?
C3 C4 1.407(16) . ?
C3 C1 1.465(19) . ?
C6 H6 0.9500 . ?
C16 H16 0.9500 . ?
F3 C1 1.325(18) . ?
C4 H4 0.9500 . ?
O02J H02J 0.8400 . ?
O02J C51 1.333(16) . ?
C19 H19 0.9500 . ?
C19 C20 1.370(14) . ?
C20 H20 0.9500 . ?
F1 C1 1.359(19) . ?
O02P N02W 1.199(19) . ?
C51 H51A 0.9800 . ?
C51 H51B 0.9800 . ?
C51 H51C 0.9800 . ?
C1 F2 1.281(16) . ?
C40 H40 0.9500 . ?
N02W O34 1.22(2) . ?
N02W O31 1.22(2) . ?
C49 H49A 0.9800 . ?
C49 H49B 0.9800 . ?
C49 H49C 0.9800 . ?
C50 H50A 0.9800 . ?
C50 H50B 0.9800 . ?
C50 H50C 0.9800 . ?

loop_
_geom_torsion_atom_site_label_1
_geom_torsion_atom_site_label_2
_geom_torsion_atom_site_label_3
_geom_torsion_atom_site_label_4
_geom_torsion
_geom_torsion_site_symmetry_1
_geom_torsion_site_symmetry_2
_geom_torsion_site_symmetry_3
_geom_torsion_site_symmetry_4
_geom_torsion_publ_flag
Cr1 O11 C28 O10 -21.5(10) . . . . ?
Cr1 O11 C28 C29 159.7(5) . . . . ?
Cr1 O12 C7 O13 -8.1(10) . . . . ?
Cr1 O12 C7 C8 173.3(4) . . . . ?
Cr1 O6 C14 O7 -19.8(10) . . . . ?
Cr1 O6 C14 C15 158.4(5) . . . . ?
Cr1 O5 C21 O4 -6.0(10) . . . . ?
Cr1 O5 C21 C22 174.6(5) . . . . ?
Cr2 O4 C21 O5 -6.6(10) . . . . ?
Cr2 O4 C21 C22 172.8(4) . . . . ?
Cr2 O10 C28 O11 13.2(10) . . . . ?
Cr2 O10 C28 C29 -168.0(5) . . . . ?
Cr2 O9 C42 O8 -17.6(11) . . . . ?
Cr2 O9 C42 C43 163.9(5) . . . . ?
Cr2 O3 C35 O2 -10.9(10) . . . . ?
Cr2 O3 C35 C36 168.5(4) . . . . ?
Cr3 N7 C2 C3 179.4(8) . . . . ?
Cr3 N7 C6 C5 -177.3(8) . . . . ?
Cr3 O7 C14 O6 3.7(10) . . . . ?
Cr3 O7 C14 C15 -174.5(4) . . . . ?
Cr3 O13 C7 O12 -8.7(10) . . . . ?
Cr3 O13 C7 C8 169.9(4) . . . . ?
Cr3 O8 C42 O9 -8.3(10) . . . . ?
Cr3 O8 C42 C43 170.2(4) . . . . ?
Cr3 O2 C35 O3 -13.9(11) . . . . ?
Cr3 O2 C35 C36 166.7(5) . . . . ?
N7 C2 C3 C4 -1.6(17) . . . . ?
N7 C2 C3 C1 -173.2(11) . . . . ?
O7 Cr3 O1 Cr1 -57.0(3) . . . . ?
O7 Cr3 O1 Cr2 126.3(3) . . . . ?
O7 C14 C15 C16 -174.4(8) . . . . ?
O7 C14 C15 C20 10.6(11) . . . . ?
O13 Cr3 O1 Cr1 35.4(3) . . . . ?
O13 Cr3 O1 Cr2 -141.3(3) . . . . ?
O4 Cr2 O1 Cr1 42.8(3) . . . . ?
O4 Cr2 O1 Cr3 -140.5(3) . . . . ?
O6 C14 C15 C16 7.3(11) . . . . ?
O6 C14 C15 C20 -167.7(9) . . . . ?
O8 Cr3 O1 Cr1 125.2(2) . . . . ?
O8 Cr3 O1 Cr2 -51.5(3) . . . . ?
O10 Cr2 O1 Cr1 -49.9(3) . . . . ?
O10 Cr2 O1 Cr3 126.7(3) . . . . ?
O9 Cr2 O1 Cr1 -138.7(3) . . . . ?
O9 Cr2 O1 Cr3 38.0(3) . . . . ?
O2 Cr3 O1 Cr1 -143.4(3) . . . . ?
O2 Cr3 O1 Cr2 39.9(3) . . . . ?
O3 Cr2 O1 Cr1 129.9(3) . . . . ?
O3 Cr2 O1 Cr3 -53.4(3) . . . . ?
N3 C25 C26 C27 179.3(7) . . . . ?
N3 C25 C24 C23 178.9(7) . . . . ?
C44 C43 C42 O8 -173.6(6) . . . . ?
C44 C43 C42 O9 5.0(10) . . . . ?
C44 C43 C48 C47 -0.2(11) . . . . ?
C44 C45 C46 N4 -178.4(7) . . . . ?
C44 C45 C46 C47 3.9(12) . . . . ?
C29 C34 C33 C32 -0.8(14) . . . . ?
C8 C9 C10 C11 -1.5(14) . . . . ?
C43 C44 C45 C46 -0.1(11) . . . . ?
N5 C11 C12 C13 -176.5(8) . . . . ?
N5 C11 C10 C9 177.0(8) . . . . ?
C36 C41 C40 C39 -1.0(14) . . . . ?
C7 C8 C9 C10 -177.2(7) . . . . ?
C7 C8 C13 C12 177.7(8) . . . . ?
C22 C27 C26 C25 2.0(11) . . . . ?
C22 C23 C24 C25 1.7(13) . . . . ?
C28 C29 C30 C31 -176.6(7) . . . . ?
C28 C29 C34 C33 176.3(8) . . . . ?
C14 C15 C16 C17 -179.4(10) . . . . ?
C14 C15 C20 C19 -178.5(11) . . . . ?
N2 C39 C40 C41 -178.7(9) . . . . ?
C21 C22 C27 C26 178.8(6) . . . . ?
C21 C22 C23 C24 179.4(7) . . . . ?
N4 C46 C47 C48 176.6(7) . . . . ?
C42 C43 C48 C47 -179.7(7) . . . . ?
C32 C31 C30 C29 1.3(12) . . . . ?
C11 C12 C13 C8 0.6(14) . . . . ?
C45 C44 C43 C42 177.8(7) . . . . ?
C45 C44 C43 C48 -1.6(11) . . . . ?
C45 C46 C47 C48 -5.7(12) . . . . ?
C31 C32 C33 C34 1.1(14) . . . . ?
C9 C8 C7 O13 3.7(10) . . . . ?
C9 C8 C7 O12 -177.7(7) . . . . ?
C9 C8 C13 C12 -0.6(12) . . . . ?
C30 C29 C28 O11 -15.8(9) . . . . ?
C30 C29 C28 O10 165.3(6) . . . . ?
C30 C29 C34 C33 0.7(12) . . . . ?
C35 C36 C41 C40 177.3(8) . . . . ?
C35 C36 C37 C38 -177.7(7) . . . . ?
N6 C32 C31 C30 179.7(7) . . . . ?
N6 C32 C33 C34 180.0(8) . . . . ?
C34 C29 C28 O11 168.6(7) . . . . ?
C34 C29 C28 O10 -10.3(10) . . . . ?
C34 C29 C30 C31 -1.0(11) . . . . ?
C27 C22 C21 O4 8.8(9) . . . . ?
C27 C22 C21 O5 -171.8(6) . . . . ?
C27 C22 C23 C24 -0.2(12) . . . . ?
C41 C36 C35 O2 -1.9(10) . . . . ?
C41 C36 C35 O3 178.7(7) . . . . ?
C41 C36 C37 C38 -1.2(12) . . . . ?
C12 C11 C10 C9 1.5(14) . . . . ?
C2 N7 C6 C5 0.2(14) . . . . ?
C2 C3 C4 C5 -1(2) . . . . ?
C2 C3 C1 F3 -54.3(19) . . . . ?
C2 C3 C1 F1 55(2) . . . . ?
C2 C3 C1 F2 -168.2(15) . . . . ?
C23 C22 C21 O4 -170.7(7) . . . . ?
C23 C22 C21 O5 8.7(9) . . . . ?
C23 C22 C27 C26 -1.7(11) . . . . ?
C26 C25 C24 C23 -1.4(13) . . . . ?
C10 C11 C12 C13 -1.0(14) . . . . ?
C13 C8 C7 O13 -174.6(7) . . . . ?
C13 C8 C7 O12 4.1(10) . . . . ?
C13 C8 C9 C10 1.0(12) . . . . ?
C38 C39 C40 C41 1.7(15) . . . . ?
C46 C47 C48 C43 3.8(12) . . . . ?
C37 C36 C35 O2 174.6(7) . . . . ?
C37 C36 C35 O3 -4.9(10) . . . . ?
C37 C36 C41 C40 0.8(12) . . . . ?
C37 C38 C39 N2 178.4(8) . . . . ?
C37 C38 C39 C40 -2.1(14) . . . . ?
C33 C32 C31 C30 -1.4(13) . . . . ?
C24 C25 C26 C27 -0.4(12) . . . . ?
N1 C18 C17 C16 -178.5(11) . . . . ?
N1 C18 C19 C20 -179.4(13) . . . . ?
C39 C38 C37 C36 1.8(13) . . . . ?
C18 C17 C16 C15 -3.3(19) . . . . ?
C18 C19 C20 C15 -1(2) . . . . ?
C48 C43 C42 O8 5.9(10) . . . . ?
C48 C43 C42 O9 -175.5(7) . . . . ?
C17 C18 C19 C20 -7(2) . . . . ?
C6 N7 C2 C3 2.0(14) . . . . ?
C6 C5 C4 C3 3(2) . . . . ?
C16 C15 C20 C19 6.4(17) . . . . ?
C4 C5 C6 N7 -2.5(18) . . . . ?
C4 C3 C1 F3 134.5(16) . . . . ?
C4 C3 C1 F1 -116(2) . . . . ?
C4 C3 C1 F2 21(2) . . . . ?
C19 C18 C17 C16 9(2) . . . . ?
C20 C15 C16 C17 -4.3(16) . . . . ?
C1 C3 C4 C5 170.5(14) . . . . ?

loop_
_twin_individual_id
_twin_individual_mass_fraction_refined
1 0.920(6)
2 0.080(6)

loop_
_exptl_oxdiff_crystal_face_indexfrac_h
_exptl_oxdiff_crystal_face_indexfrac_k
_exptl_oxdiff_crystal_face_indexfrac_l
_exptl_oxdiff_crystal_face_x
_exptl_oxdiff_crystal_face_y
_exptl_oxdiff_crystal_face_z
-7.4389 8.2820 1.8783 0.3498 0.1457 0.9254
-0.1731 17.1567 -1.4701 -0.5692 -0.2351 0.7879
7.6690 7.1914 -3.3401 -0.8960 -0.3713 -0.2435
3.3053 -15.8342 0.2501 0.2582 0.1061 -0.9602
0.0006 -4.9948 0.9984 0.1616 0.0989 -0.2263
-4.5220 12.6189 8.7027 -0.1706 0.4098 0.8961
-2.1408 2.5324 -17.2525 0.3656 -0.8836 0.2926
1.1307 -5.6246 -17.5122 0.3630 -0.8757 -0.3185
1.9997 -4.9960 3.9969 -0.0644 0.2207 -0.3786
0.9286 0.6228 18.1729 -0.3819 0.9222 -0.0611

loop_
_smtbx_masks_void_nr
_smtbx_masks_void_average_x
_smtbx_masks_void_average_y
_smtbx_masks_void_average_z
_smtbx_masks_void_volume
_smtbx_masks_void_count_electrons
_smtbx_masks_void_content
1 0.166 -0.021 0.273 214.2 65.9 '4 MeOH'
2 0.166 0.021 0.773 214.2 65.9 '4 MeOH'
3 0.083 0.193 0.519 708.8 160.3 '9 MeOH'
4 -0.143 0.307 0.019 708.8 160.3 '9 MeOH'
5 -0.874 0.693 0.519 708.8 160.3 '9 MeOH'
6 0.518 0.807 0.019 708.8 160.3 '9 MeOH'
7 0.666 0.521 0.773 214.2 65.9 '4 MeOH'
8 0.666 0.479 0.273 214.2 65.9 '4 MeOH'
